data_4502367
loop_
_publ_author_name
'Li, Shun-Li'
'Lan, Ya-Qian'
'Ma, Ji-Cheng'
'Ma, Jian-Fang'
'Su, Zhong-Min'

_publ_section_title
;
 Metal&#x2212;Organic Frameworks Based on Different Benzimidazole
 Derivatives: Effect of Length and Substituent Groups of the Ligands on
 the Structures
;
_journal_issue 3
_journal_name_full 'Crystal Growth &amp; Design'
_journal_page_first 1161
_journal_paper_doi 10.1021/cg9010482
_journal_volume 10
_journal_year 2010
_chemical_formula_sum 'C20 H14 Cd N5 O5'
_chemical_formula_weight 516.76
_chemical_name_systematic
;
 ?
;
_space_group_IT_number 15
_symmetry_cell_setting monoclinic
_symmetry_space_group_name_Hall '-C 2yc'
_symmetry_space_group_name_H-M 'C 1 2/c 1'
_atom_sites_solution_hydrogens geom
_atom_sites_solution_primary direct
_atom_sites_solution_secondary difmap
_audit_creation_method SHELXL-97
_cell_angle_alpha 90.00
_cell_angle_beta 95.295(5)
_cell_angle_gamma 90.00
_cell_formula_units_Z 4
_cell_length_a 12.248(2)
_cell_length_b 10.340(2)
_cell_length_c 16.856(4)
_cell_measurement_temperature 293(2)
_cell_measurement_theta_max 27.98
_cell_measurement_theta_min 2.43
_cell_volume 2125.6(7)
_computing_cell_refinement 'SMART (Bruker, 1997)'
_computing_data_collection 'SMART (Bruker, 1997)'
_computing_data_reduction SAINT
_computing_molecular_graphics 'SHELXTL-PLUS (Sheldrick, 1990)'
_computing_publication_material SHELXL-97
_computing_structure_refinement 'SHELXL-97 (Sheldrick, 1997)'
_computing_structure_solution 'SHELXS-97(Sheldrick, 1997)'
_diffrn_ambient_temperature 293(2)
_diffrn_measured_fraction_theta_full 0.991
_diffrn_measured_fraction_theta_max 0.959
_diffrn_measurement_device_type 'Bruker APEX CCD area-detector'
_diffrn_measurement_method '\w scans'
_diffrn_radiation_monochromator graphite
_diffrn_radiation_source 'fine-focus sealed tube'
_diffrn_radiation_type MoK\a
_diffrn_radiation_wavelength 0.71069
_diffrn_reflns_av_R_equivalents 0.0977
_diffrn_reflns_av_sigmaI/netI 0.1035
_diffrn_reflns_limit_h_max 16
_diffrn_reflns_limit_h_min -7
_diffrn_reflns_limit_k_max 13
_diffrn_reflns_limit_k_min -13
_diffrn_reflns_limit_l_max 21
_diffrn_reflns_limit_l_min -22
_diffrn_reflns_number 6275
_diffrn_reflns_theta_full 25.00
_diffrn_reflns_theta_max 27.98
_diffrn_reflns_theta_min 2.43
_diffrn_standards_number 0
_exptl_absorpt_coefficient_mu 1.069
_exptl_absorpt_correction_T_max 0.733
_exptl_absorpt_correction_T_min 0.625
_exptl_absorpt_correction_type multi-scan
_exptl_absorpt_process_details 'SADABS(Sheldrick, 1996)'
_exptl_crystal_colour colorless
_exptl_crystal_density_diffrn 1.615
_exptl_crystal_density_method 'not measured'
_exptl_crystal_description column
_exptl_crystal_F_000 1028
_exptl_crystal_size_max 0.41
_exptl_crystal_size_mid 0.37
_exptl_crystal_size_min 0.29
_refine_diff_density_max 0.968
_refine_diff_density_min -0.758
_refine_diff_density_rms 0.168
_refine_ls_extinction_coef 0.0049(9)
_refine_ls_extinction_expression Fc^*^=kFc[1+0.001xFc^2^\l^3^/sin(2\q)]^-1/4^
_refine_ls_extinction_method SHELXL
_refine_ls_goodness_of_fit_ref 0.954
_refine_ls_hydrogen_treatment mixed
_refine_ls_matrix_type full
_refine_ls_number_parameters 144
_refine_ls_number_reflns 2455
_refine_ls_number_restraints 3
_refine_ls_restrained_S_all 0.954
_refine_ls_R_factor_all 0.1084
_refine_ls_R_factor_gt 0.0690
_refine_ls_shift/su_max 0.000
_refine_ls_shift/su_mean 0.000
_refine_ls_structure_factor_coef Fsqd
_refine_ls_weighting_details 'calc w=1/[\s^2^(Fo^2^)+(0.0991P)^2^+0.0000P] where P=(Fo^2^+2Fc^2^)/3'
_refine_ls_weighting_scheme calc
_refine_ls_wR_factor_gt 0.1644
_refine_ls_wR_factor_ref 0.1897
_reflns_number_gt 1472
_reflns_number_total 2455
_reflns_threshold_expression >2sigma(I)
_cod_data_source_file cg9010482_si_002.cif
_cod_data_source_block 6
_cod_original_cell_volume 2125.6(8)
_cod_original_sg_symbol_Hall '-C 2yc '
_cod_original_sg_symbol_H-M C2/c
_cod_database_code 4502367

loop_
_symmetry_equiv_pos_as_xyz
'x, y, z'
'-x, y, -z+1/2'
'x+1/2, y+1/2, z'
'-x+1/2, y+1/2, -z+1/2'
'-x, -y, -z'
'x, -y, z-1/2'
'-x+1/2, -y+1/2, -z'
'x+1/2, -y+1/2, z-1/2'

loop_
_atom_site_label
_atom_site_type_symbol
_atom_site_fract_x
_atom_site_fract_y
_atom_site_fract_z
_atom_site_U_iso_or_equiv
_atom_site_adp_type
_atom_site_occupancy
_atom_site_symmetry_multiplicity
_atom_site_calc_flag
_atom_site_refinement_flags
Cd1 Cd 0.5000 0.72375(7) 0.2500 0.0574(4) Uani 1 2 d S
C1 C 0.1998(6) 0.8364(9) 0.0895(4) 0.0669(19) Uani 1 1 d .
C2 C 0.1063(7) 0.8103(11) 0.0381(5) 0.084(2) Uani 1 1 d .
H2 H 0.0659 0.8761 0.0117 0.101 Uiso 1 1 calc R
C3 C 0.0775(8) 0.6845(13) 0.0285(6) 0.095(3) Uani 1 1 d .
H3 H 0.0160 0.6634 -0.0055 0.114 Uiso 1 1 calc R
C4 C 0.1393(7) 0.5827(11) 0.0695(5) 0.089(3) Uani 1 1 d .
H4 H 0.1161 0.4975 0.0621 0.106 Uiso 1 1 calc R
C5 C 0.2337(7) 0.6088(10) 0.1204(5) 0.077(2) Uani 1 1 d .
H5 H 0.2755 0.5439 0.1465 0.093 Uiso 1 1 calc R
C6 C 0.2604(7) 0.7406(8) 0.1290(5) 0.068(2) Uani 1 1 d .
C7 C 0.3413(6) 0.9204(8) 0.1618(4) 0.0617(17) Uani 1 1 d .
C8 C 0.4177(6) 1.0207(7) 0.2016(4) 0.0695(19) Uani 1 1 d .
C9 C 0.2178(6) 1.0790(9) 0.0840(5) 0.078(2) Uani 1 1 d .
H9A H 0.1841 1.0745 0.0297 0.093 Uiso 1 1 calc R
H9B H 0.2823 1.1333 0.0839 0.093 Uiso 1 1 calc R
C10 C 0.1365(6) 1.1441(9) 0.1362(5) 0.072(2) Uani 1 1 d .
N1 N 0.5000 0.9549(13) 0.2500 0.211(11) Uani 1 2 d S
N2 N 0.3494(5) 0.7968(5) 0.1740(4) 0.0604(14) Uani 1 1 d .
N3 N 0.2520(5) 0.9514(7) 0.1087(4) 0.0692(16) Uani 1 1 d .
O1 O 0.1184(7) 1.2597(6) 0.1245(4) 0.100(2) Uani 1 1 d .
O2 O 0.0950(5) 1.0735(6) 0.1857(4) 0.0877(17) Uani 1 1 d .
O1W O 0.0000 0.8342(17) 0.2500 0.224(7) Uiso 1 2 d SD
H1A H 0.0000 0.7520(17) 0.2500 0.335 Uiso 1 2 d SD
H1B H 0.045(8) 0.8603(18) 0.288(5) 0.335 Uiso 0.50 1 d PD

loop_
_atom_site_aniso_label
_atom_site_aniso_U_11
_atom_site_aniso_U_22
_atom_site_aniso_U_33
_atom_site_aniso_U_23
_atom_site_aniso_U_13
_atom_site_aniso_U_12
Cd1 0.0460(4) 0.0524(5) 0.0727(5) 0.000 0.0004(3) 0.000
C1 0.049(4) 0.081(5) 0.069(4) -0.010(4) -0.004(3) 0.006(4)
C2 0.059(5) 0.102(7) 0.090(6) -0.007(5) -0.005(4) 0.001(5)
C3 0.064(5) 0.137(9) 0.084(6) -0.017(6) 0.005(5) -0.018(6)
C4 0.077(6) 0.109(7) 0.081(5) -0.020(5) 0.016(5) -0.031(6)
C5 0.068(5) 0.090(6) 0.073(5) -0.010(4) 0.004(4) -0.016(5)
C6 0.055(4) 0.076(6) 0.071(5) -0.012(4) 0.005(4) -0.007(4)
C7 0.051(4) 0.069(5) 0.065(4) 0.002(3) 0.003(3) 0.013(3)
C8 0.063(4) 0.063(5) 0.080(5) 0.001(4) -0.008(4) 0.004(4)
C9 0.059(4) 0.088(6) 0.085(5) 0.015(4) 0.002(4) 0.011(4)
C10 0.048(4) 0.083(6) 0.080(5) -0.017(4) -0.018(4) 0.012(4)
N1 0.203(16) 0.077(9) 0.31(2) 0.000 -0.208(17) 0.000
N2 0.052(3) 0.055(4) 0.073(4) 0.002(3) -0.005(3) 0.006(3)
N3 0.059(4) 0.076(4) 0.071(4) 0.001(3) -0.002(3) 0.020(3)
O1 0.109(6) 0.088(4) 0.100(5) 0.010(3) -0.003(4) 0.033(4)
O2 0.075(4) 0.085(4) 0.107(4) -0.010(3) 0.028(3) 0.003(3)

loop_
_atom_type_symbol
_atom_type_description
_atom_type_scat_dispersion_real
_atom_type_scat_dispersion_imag
_atom_type_scat_source
C C 0.0033 0.0016 'International Tables Vol C Tables 4.2.6.8 and 6.1.1.4'
H H 0.0000 0.0000 'International Tables Vol C Tables 4.2.6.8 and 6.1.1.4'
N N 0.0061 0.0033 'International Tables Vol C Tables 4.2.6.8 and 6.1.1.4'
O O 0.0106 0.0060 'International Tables Vol C Tables 4.2.6.8 and 6.1.1.4'
Cd Cd -0.8075 1.2024 'International Tables Vol C Tables 4.2.6.8 and 6.1.1.4'

loop_
_geom_angle_atom_site_label_1
_geom_angle_atom_site_label_2
_geom_angle_atom_site_label_3
_geom_angle
_geom_angle_site_symmetry_1
_geom_angle_site_symmetry_3
O2 Cd1 O2 93.9(3) 3_545 4_545
O2 Cd1 N2 112.5(2) 3_545 .
O2 Cd1 N2 94.1(2) 4_545 .
O2 Cd1 N2 94.1(2) 3_545 2_655
O2 Cd1 N2 112.5(2) 4_545 2_655
N2 Cd1 N2 141.2(3) . 2_655
O2 Cd1 N1 133.07(17) 3_545 .
O2 Cd1 N1 133.07(17) 4_545 .
N2 Cd1 N1 70.60(15) . .
N2 Cd1 N1 70.60(15) 2_655 .
C6 C1 N3 106.9(7) . .
C6 C1 C2 122.5(9) . .
N3 C1 C2 130.5(8) . .
C3 C2 C1 116.7(9) . .
C3 C2 H2 121.7 . .
C1 C2 H2 121.7 . .
C2 C3 C4 121.8(9) . .
C2 C3 H3 119.1 . .
C4 C3 H3 119.1 . .
C5 C4 C3 121.5(9) . .
C5 C4 H4 119.3 . .
C3 C4 H4 119.3 . .
C4 C5 C6 114.9(9) . .
C4 C5 H5 122.5 . .
C6 C5 H5 122.5 . .
C1 C6 N2 108.9(7) . .
C1 C6 C5 122.6(8) . .
N2 C6 C5 128.5(8) . .
N2 C7 N3 112.0(7) . .
N2 C7 C8 124.8(6) . .
N3 C7 C8 123.2(7) . .
N1 C8 C7 107.9(7) . .
N3 C9 C10 115.0(7) . .
N3 C9 H9A 108.5 . .
C10 C9 H9A 108.5 . .
N3 C9 H9B 108.5 . .
C10 C9 H9B 108.5 . .
H9A C9 H9B 107.5 . .
O1 C10 O2 126.6(8) . .
O1 C10 C9 116.7(8) . .
O2 C10 C9 116.6(8) . .
C8 N1 C8 122.4(11) 2_655 .
C8 N1 Cd1 118.8(6) 2_655 .
C8 N1 Cd1 118.8(6) . .
C7 N2 C6 106.2(6) . .
C7 N2 Cd1 117.6(5) . .
C6 N2 Cd1 136.0(5) . .
C1 N3 C7 105.9(6) . .
C1 N3 C9 127.6(7) . .
C7 N3 C9 126.3(7) . .
C10 O2 Cd1 100.1(5) . 3_455
H1A O1W H1B 108.53(18) . .

loop_
_geom_bond_atom_site_label_1
_geom_bond_atom_site_label_2
_geom_bond_distance
_geom_bond_site_symmetry_2
Cd1 O2 2.275(5) 3_545
Cd1 O2 2.275(5) 4_545
Cd1 N2 2.275(6) .
Cd1 N2 2.275(6) 2_655
Cd1 N1 2.391(14) .
C1 C6 1.373(12) .
C1 N3 1.374(10) .
C1 C2 1.398(12) .
C2 C3 1.354(16) .
C2 H2 0.9300 .
C3 C4 1.435(14) .
C3 H3 0.9300 .
C4 C5 1.401(12) .
C4 H4 0.9300 .
C5 C6 1.407(11) .
C5 H5 0.9300 .
C6 N2 1.396(10) .
C7 N2 1.297(9) .
C7 N3 1.385(9) .
C7 C8 1.511(10) .
C8 N1 1.411(10) .
C9 N3 1.434(11) .
C9 C10 1.543(11) .
C9 H9A 0.9700 .
C9 H9B 0.9700 .
C10 O1 1.228(10) .
C10 O2 1.251(10) .
N1 C8 1.411(10) 2_655
O2 Cd1 2.275(5) 3_455
O1W H1A 0.85(2) .
O1W H1B 0.8500(10) .

loop_
_geom_torsion_atom_site_label_1
_geom_torsion_atom_site_label_2
_geom_torsion_atom_site_label_3
_geom_torsion_atom_site_label_4
_geom_torsion
_geom_torsion_site_symmetry_1
_geom_torsion_site_symmetry_4
C6 C1 C2 C3 -0.1(12) . .
N3 C1 C2 C3 176.9(8) . .
C1 C2 C3 C4 0.4(12) . .
C2 C3 C4 C5 -1.1(13) . .
C3 C4 C5 C6 1.4(12) . .
N3 C1 C6 N2 1.1(8) . .
C2 C1 C6 N2 178.7(7) . .
N3 C1 C6 C5 -177.1(7) . .
C2 C1 C6 C5 0.5(13) . .
C4 C5 C6 C1 -1.1(12) . .
C4 C5 C6 N2 -178.9(7) . .
N2 C7 C8 N1 2.8(10) . .
N3 C7 C8 N1 -178.7(5) . .
N3 C9 C10 O1 169.2(7) . .
N3 C9 C10 O2 -11.3(10) . .
C7 C8 N1 C8 -177.2(6) . 2_655
C7 C8 N1 Cd1 2.8(6) . .
O2 Cd1 N1 C8 -81.6(4) 3_545 2_655
O2 Cd1 N1 C8 98.4(4) 4_545 2_655
N2 Cd1 N1 C8 175.4(4) . 2_655
N2 Cd1 N1 C8 -4.6(4) 2_655 2_655
O2 Cd1 N1 C8 98.4(4) 3_545 .
O2 Cd1 N1 C8 -81.6(4) 4_545 .
N2 Cd1 N1 C8 -4.6(4) . .
N2 Cd1 N1 C8 175.4(4) 2_655 .
N3 C7 N2 C6 -1.5(8) . .
C8 C7 N2 C6 177.1(7) . .
N3 C7 N2 Cd1 174.2(4) . .
C8 C7 N2 Cd1 -7.2(9) . .
C1 C6 N2 C7 0.2(8) . .
C5 C6 N2 C7 178.3(8) . .
C1 C6 N2 Cd1 -174.3(5) . .
C5 C6 N2 Cd1 3.8(13) . .
O2 Cd1 N2 C7 -123.8(5) 3_545 .
O2 Cd1 N2 C7 140.3(5) 4_545 .
N2 Cd1 N2 C7 5.9(5) 2_655 .
N1 Cd1 N2 C7 5.9(5) . .
O2 Cd1 N2 C6 50.2(8) 3_545 .
O2 Cd1 N2 C6 -45.6(7) 4_545 .
N2 Cd1 N2 C6 179.9(7) 2_655 .
N1 Cd1 N2 C6 179.9(7) . .
C6 C1 N3 C7 -1.9(8) . .
C2 C1 N3 C7 -179.2(8) . .
C6 C1 N3 C9 -177.8(7) . .
C2 C1 N3 C9 4.9(13) . .
N2 C7 N3 C1 2.2(8) . .
C8 C7 N3 C1 -176.5(6) . .
N2 C7 N3 C9 178.1(7) . .
C8 C7 N3 C9 -0.5(11) . .
C10 C9 N3 C1 85.5(9) . .
C10 C9 N3 C7 -89.6(9) . .
O1 C10 O2 Cd1 -5.9(10) . 3_455
C9 C10 O2 Cd1 174.7(5) . 3_455
